data_4331560
loop_
_publ_author_name
'Habata, Yoichi'
'Yamada, Sachiko'
'Osaka, Futoshi'

_publ_section_title
;
 Crown Bowl:&#x00A0; Metallocyclophane by Self-Assembly of
 4&#x2018;-Pyridylmethyl-Armed 12-Crown-4 Ethers with Ag+Ions
;
_journal_issue 3
_journal_name_full 'Inorganic Chemistry'
_journal_page_first 987
_journal_page_last 991
_journal_paper_doi 10.1021/ic051047u
_journal_volume 45
_journal_year 2006
_chemical_formula_sum 'C92 H132 Ag6 F18 N12 O43 S6'
_chemical_formula_weight 3275.74
_chemical_name_systematic
; 
 ? 
;
_space_group_IT_number 2
_symmetry_cell_setting triclinic
_symmetry_space_group_name_Hall '-P 1'
_symmetry_space_group_name_H-M 'P -1'
_atom_sites_solution_hydrogens geom
_atom_sites_solution_primary direct
_atom_sites_solution_secondary difmap
_audit_creation_method SHELXL-97
_cell_angle_alpha 66.1490(10)
_cell_angle_beta 74.902(2)
_cell_angle_gamma 70.120(2)
_cell_formula_units_Z 1
_cell_length_a 12.6204(10)
_cell_length_b 16.1678(13)
_cell_length_c 18.0139(14)
_cell_measurement_temperature 90
_cell_volume 3128.9(4)
_computing_cell_refinement 'Bruker XSCANS'
_computing_data_collection 'Bruker XSCANS'
_computing_data_reduction 'Bruker SHELXTL'
_computing_molecular_graphics 'Bruker SHELXTL'
_computing_publication_material 'Bruker SHELXTL'
_computing_structure_refinement 'SHELXL-97 (Sheldrick, 1997)'
_computing_structure_solution 'SHELXS-97 (Sheldrick, 1990)'
_diffrn_ambient_temperature 90
_diffrn_detector_area_resol_mean 8.366
_diffrn_measured_fraction_theta_full 0.992
_diffrn_measured_fraction_theta_max 0.992
_diffrn_measurement_device_type 'Bruker P4'
_diffrn_measurement_method '\w scans'
_diffrn_radiation_monochromator graphite
_diffrn_radiation_source 'fine-focus sealed tube'
_diffrn_radiation_type MoK\a
_diffrn_radiation_wavelength 0.71073
_diffrn_reflns_av_R_equivalents 0.0260
_diffrn_reflns_av_sigmaI/netI 0.0480
_diffrn_reflns_limit_h_max 16
_diffrn_reflns_limit_h_min -9
_diffrn_reflns_limit_k_max 20
_diffrn_reflns_limit_k_min -20
_diffrn_reflns_limit_l_max 23
_diffrn_reflns_limit_l_min -23
_diffrn_reflns_number 22045
_diffrn_reflns_theta_full 27.48
_diffrn_reflns_theta_max 27.48
_diffrn_reflns_theta_min 1.25
_exptl_absorpt_coefficient_mu 1.133
_exptl_absorpt_correction_T_max 0.9148
_exptl_absorpt_correction_T_min 0.7347
_exptl_absorpt_correction_type empirical
_exptl_absorpt_process_details 'SADABS; Sheldrick, 1996'
_exptl_crystal_density_diffrn 1.738
_exptl_crystal_density_method 'not measured'
_exptl_crystal_F_000 1652
_exptl_crystal_size_max 0.29
_exptl_crystal_size_mid 0.14
_exptl_crystal_size_min 0.08
_refine_diff_density_max 1.414
_refine_diff_density_min -0.579
_refine_diff_density_rms 0.130
_refine_ls_extinction_method none
_refine_ls_goodness_of_fit_ref 1.089
_refine_ls_hydrogen_treatment constr
_refine_ls_matrix_type full
_refine_ls_number_parameters 820
_refine_ls_number_reflns 14225
_refine_ls_number_restraints 0
_refine_ls_restrained_S_all 1.089
_refine_ls_R_factor_all 0.0389
_refine_ls_R_factor_gt 0.0332
_refine_ls_shift/su_max 0.002
_refine_ls_shift/su_mean 0.000
_refine_ls_structure_factor_coef Fsqd
_refine_ls_weighting_details 'calc w=1/[\s^2^(Fo^2^)+(0.0457P)^2^+2.8989P] where P=(Fo^2^+2Fc^2^)/3'
_refine_ls_weighting_scheme calc
_refine_ls_wR_factor_gt 0.0882
_refine_ls_wR_factor_ref 0.0996
_reflns_number_gt 12584
_reflns_number_total 14225
_reflns_threshold_expression >2sigma(I)
_cod_data_source_file ic051047usup2.cif
_cod_data_source_block 3hb
_cod_depositor_comments
;
The following automatic conversions were performed:

'_symmetry_cell_setting' value 'Triclinic' changed to 'triclinic'
according to /home/saulius/struct/CIF-dictionaries/cif_core.dic
dictionary named 'cif_core.dic' version 2.4.2 from 2011-04-26.

Automatic conversion script
Id: cif_fix_values 1891 2012-01-12 08:04:46Z andrius 
;
_cod_original_sg_symbol_H-M P-1
_cod_database_code 4331560

loop_
_symmetry_equiv_pos_as_xyz
'x, y, z'
'-x, -y, -z'

loop_
_atom_site_label
_atom_site_type_symbol
_atom_site_fract_x
_atom_site_fract_y
_atom_site_fract_z
_atom_site_U_iso_or_equiv
_atom_site_adp_type
_atom_site_occupancy
_atom_site_symmetry_multiplicity
_atom_site_calc_flag
_atom_site_refinement_flags
C48 C 0.8101(6) 0.1966(6) 0.3367(4) 0.0309(15) Uani 0.50 1 d P
O23 O 0.8652(5) 0.2774(4) 0.3027(3) 0.0358(11) Uani 0.50 1 d P
C46 C 0.7299(7) 0.3365(5) 0.4153(4) 0.0339(16) Uani 0.50 1 d P
O22 O 0.6490(5) 0.2892(4) 0.3974(3) 0.0386(12) Uani 0.50 1 d P
O21 O 0.0513(4) 0.4919(3) 0.5371(3) 0.0289(10) Uani 0.50 1 d P
O20 O 0.7786(3) 0.5368(3) 0.3877(2) 0.0715(11) Uani 1 1 d .
O19 O 0.5527(3) 0.5739(2) 0.46743(17) 0.0476(7) Uani 1 1 d .
Ag1 Ag -0.078300(17) 0.752897(14) 0.390231(12) 0.01587(6) Uani 1 1 d .
Ag2 Ag -0.094222(18) 0.901504(14) -0.036333(12) 0.01572(6) Uani 1 1 d .
Ag3 Ag 0.418102(17) 0.621142(14) 0.129943(12) 0.01431(6) Uani 1 1 d .
O1 O -0.15017(19) 0.64761(15) 0.53753(12) 0.0224(4) Uani 1 1 d .
O2 O -0.00514(19) 0.75682(16) 0.52081(13) 0.0246(5) Uani 1 1 d .
O3 O -0.11654(18) 0.91379(14) 0.40033(12) 0.0196(4) Uani 1 1 d .
O4 O -0.24080(17) 0.89179(14) -0.10893(12) 0.0184(4) Uani 1 1 d .
O5 O -0.27849(18) 1.05627(14) -0.06980(12) 0.0186(4) Uani 1 1 d .
O6 O -0.04459(17) 1.05501(13) -0.12254(12) 0.0174(4) Uani 1 1 d .
O7 O 0.57313(18) 0.47400(14) 0.10726(12) 0.0203(4) Uani 1 1 d .
O8 O 0.57874(17) 0.66022(14) -0.00097(12) 0.0174(4) Uani 1 1 d .
O9 O 0.52868(17) 0.73629(14) 0.12200(12) 0.0194(4) Uani 1 1 d .
N1 N -0.2700(2) 0.81282(16) 0.40272(14) 0.0156(5) Uani 1 1 d .
N2 N -0.1608(2) 0.86964(16) 0.09468(14) 0.0172(5) Uani 1 1 d .
N3 N 0.0062(2) 0.88580(15) -0.15859(14) 0.0139(4) Uani 1 1 d .
N4 N 0.2944(2) 0.68730(16) 0.04405(14) 0.0154(5) Uani 1 1 d .
N5 N 0.5050(2) 0.55235(16) 0.24229(14) 0.0153(5) Uani 1 1 d .
N6 N 0.0925(2) 0.67217(17) 0.35770(14) 0.0166(5) Uani 1 1 d .
C1 C -0.3228(3) 0.7677(2) 0.48826(17) 0.0203(6) Uani 1 1 d .
H1A H -0.4037 0.7748 0.4878 0.024 Uiso 1 1 calc R
H1B H -0.3205 0.8011 0.5230 0.024 Uiso 1 1 calc R
C2 C -0.2650(3) 0.6648(2) 0.52618(18) 0.0215(6) Uani 1 1 d .
H2A H -0.3095 0.6386 0.5800 0.026 Uiso 1 1 calc R
H2B H -0.2650 0.6315 0.4906 0.026 Uiso 1 1 calc R
C3 C -0.1412(3) 0.6682(2) 0.60601(18) 0.0282(7) Uani 1 1 d .
H3A H -0.1532 0.6162 0.6579 0.034 Uiso 1 1 calc R
H3B H -0.1995 0.7264 0.6090 0.034 Uiso 1 1 calc R
C4 C -0.0245(3) 0.6801(3) 0.5935(2) 0.0310(7) Uani 1 1 d .
H4A H -0.0148 0.6908 0.6414 0.037 Uiso 1 1 calc R
H4B H 0.0329 0.6217 0.5899 0.037 Uiso 1 1 calc R
C5 C -0.0427(3) 0.8454(2) 0.5312(2) 0.0278(7) Uani 1 1 d .
H5A H 0.0099 0.8503 0.5605 0.033 Uiso 1 1 calc R
H5B H -0.1197 0.8534 0.5636 0.033 Uiso 1 1 calc R
C6 C -0.0450(3) 0.9192(2) 0.4470(2) 0.0264(7) Uani 1 1 d .
H6A H -0.0721 0.9819 0.4524 0.032 Uiso 1 1 calc R
H6B H 0.0335 0.9126 0.4170 0.032 Uiso 1 1 calc R
C7 C -0.2361(3) 0.9438(2) 0.42717(19) 0.0219(6) Uani 1 1 d .
H7A H -0.2603 1.0127 0.4136 0.026 Uiso 1 1 calc R
H7B H -0.2530 0.9136 0.4873 0.026 Uiso 1 1 calc R
C8 C -0.2989(3) 0.9162(2) 0.38408(18) 0.0196(6) Uani 1 1 d .
H8A H -0.3817 0.9393 0.4000 0.023 Uiso 1 1 calc R
H8B H -0.2813 0.9475 0.3242 0.023 Uiso 1 1 calc R
C9 C -0.3220(2) 0.7956(2) 0.34662(17) 0.0174(5) Uani 1 1 d .
H9A H -0.4033 0.8309 0.3485 0.021 Uiso 1 1 calc R
H9B H -0.3182 0.7280 0.3668 0.021 Uiso 1 1 calc R
C10 C -0.2650(2) 0.8236(2) 0.25865(17) 0.0160(5) Uani 1 1 d .
C11 C -0.3062(3) 0.9093(2) 0.19995(18) 0.0211(6) Uani 1 1 d .
H11 H -0.3710 0.9538 0.2150 0.025 Uiso 1 1 calc R
C12 C -0.2531(3) 0.9302(2) 0.11967(18) 0.0220(6) Uani 1 1 d .
H12 H -0.2827 0.9895 0.0805 0.026 Uiso 1 1 calc R
C13 C -0.1215(2) 0.7868(2) 0.15141(17) 0.0169(5) Uani 1 1 d .
H13 H -0.0567 0.7433 0.1349 0.020 Uiso 1 1 calc R
C14 C -0.1703(2) 0.76126(19) 0.23293(17) 0.0160(5) Uani 1 1 d .
H14 H -0.1393 0.7015 0.2710 0.019 Uiso 1 1 calc R
C15 C -0.0725(2) 0.8989(2) -0.21400(17) 0.0175(5) Uani 1 1 d .
H15A H -0.0286 0.8725 -0.2573 0.021 Uiso 1 1 calc R
H15B H -0.1057 0.9668 -0.2411 0.021 Uiso 1 1 calc R
C16 C -0.1680(3) 0.8519(2) -0.16832(19) 0.0192(6) Uani 1 1 d .
H16A H -0.2138 0.8581 -0.2082 0.023 Uiso 1 1 calc R
H16B H -0.1347 0.7842 -0.1404 0.023 Uiso 1 1 calc R
C17 C -0.3221(3) 0.9781(2) -0.14525(19) 0.0206(6) Uani 1 1 d .
H17A H -0.3861 0.9647 -0.1566 0.025 Uiso 1 1 calc R
H17B H -0.2856 1.0162 -0.1978 0.025 Uiso 1 1 calc R
C18 C -0.3658(3) 1.0314(2) -0.08647(19) 0.0214(6) Uani 1 1 d .
H18A H -0.4250 1.0892 -0.1098 0.026 Uiso 1 1 calc R
H18B H -0.4019 0.9925 -0.0343 0.026 Uiso 1 1 calc R
C19 C -0.2457(3) 1.1349(2) -0.13354(18) 0.0198(6) Uani 1 1 d .
H19A H -0.3046 1.1937 -0.1328 0.024 Uiso 1 1 calc R
H19B H -0.2369 1.1292 -0.1877 0.024 Uiso 1 1 calc R
C20 C -0.1342(3) 1.1364(2) -0.11878(19) 0.0202(6) Uani 1 1 d .
H20A H -0.1122 1.1927 -0.1603 0.024 Uiso 1 1 calc R
H20B H -0.1444 1.1411 -0.0641 0.024 Uiso 1 1 calc R
C21 C 0.0017(2) 1.0557(2) -0.20400(17) 0.0177(6) Uani 1 1 d .
H21A H 0.0498 1.1000 -0.2310 0.021 Uiso 1 1 calc R
H21B H -0.0604 1.0757 -0.2367 0.021 Uiso 1 1 calc R
C22 C 0.0722(2) 0.95721(19) -0.19833(18) 0.0174(5) Uani 1 1 d .
H22A H 0.1066 0.9568 -0.2543 0.021 Uiso 1 1 calc R
H22B H 0.1351 0.9393 -0.1669 0.021 Uiso 1 1 calc R
C23 C 0.0869(3) 0.79044(19) -0.14629(17) 0.0185(6) Uani 1 1 d .
H23A H 0.1385 0.7909 -0.1982 0.022 Uiso 1 1 calc R
H23B H 0.0429 0.7447 -0.1331 0.022 Uiso 1 1 calc R
C24 C 0.1573(2) 0.75858(18) -0.07898(17) 0.0154(5) Uani 1 1 d .
C25 C 0.2653(3) 0.7719(2) -0.09599(17) 0.0187(6) Uani 1 1 d .
H25 H 0.2941 0.8055 -0.1503 0.022 Uiso 1 1 calc R
C26 C 0.3306(2) 0.7361(2) -0.03361(17) 0.0184(6) Uani 1 1 d .
H26 H 0.4040 0.7464 -0.0461 0.022 Uiso 1 1 calc R
C27 C 0.1893(2) 0.67445(18) 0.06066(17) 0.0147(5) Uani 1 1 d .
H27 H 0.1627 0.6401 0.1153 0.018 Uiso 1 1 calc R
C28 C 0.1188(2) 0.70894(18) 0.00187(17) 0.0150(5) Uani 1 1 d .
H28 H 0.0450 0.6991 0.0161 0.018 Uiso 1 1 calc R
C29 C 0.6138(2) 0.4826(2) 0.22859(18) 0.0222(6) Uani 1 1 d .
H29A H 0.6411 0.4425 0.2820 0.027 Uiso 1 1 calc R
H29B H 0.6718 0.5163 0.1938 0.027 Uiso 1 1 calc R
C30 C 0.6028(3) 0.4207(2) 0.18806(18) 0.0240(7) Uani 1 1 d .
H30A H 0.6758 0.3725 0.1849 0.029 Uiso 1 1 calc R
H30B H 0.5436 0.3880 0.2219 0.029 Uiso 1 1 calc R
C31 C 0.6688(3) 0.4932(2) 0.04646(19) 0.0220(6) Uani 1 1 d .
H31A H 0.7079 0.4391 0.0278 0.026 Uiso 1 1 calc R
H31B H 0.7237 0.5039 0.0699 0.026 Uiso 1 1 calc R
C32 C 0.6274(3) 0.5786(2) -0.02427(18) 0.0206(6) Uani 1 1 d .
H32A H 0.6918 0.5891 -0.0690 0.025 Uiso 1 1 calc R
H32B H 0.5695 0.5685 -0.0453 0.025 Uiso 1 1 calc R
C33 C 0.6597(3) 0.6983(2) 0.00693(19) 0.0207(6) Uani 1 1 d .
H33A H 0.7019 0.7260 -0.0475 0.025 Uiso 1 1 calc R
H33B H 0.7150 0.6486 0.0426 0.025 Uiso 1 1 calc R
C34 C 0.5948(3) 0.7728(2) 0.04442(19) 0.0227(6) Uani 1 1 d .
H34A H 0.6492 0.7997 0.0520 0.027 Uiso 1 1 calc R
H34B H 0.5436 0.8240 0.0064 0.027 Uiso 1 1 calc R
C35 C 0.5934(3) 0.6889(2) 0.18867(18) 0.0225(6) Uani 1 1 d .
H35A H 0.6067 0.7353 0.2056 0.027 Uiso 1 1 calc R
H35B H 0.6682 0.6503 0.1715 0.027 Uiso 1 1 calc R
C36 C 0.5278(3) 0.6268(2) 0.25995(18) 0.0214(6) Uani 1 1 d .
H36A H 0.5713 0.5964 0.3069 0.026 Uiso 1 1 calc R
H36B H 0.4541 0.6669 0.2768 0.026 Uiso 1 1 calc R
C37 C 0.4333(2) 0.5018(2) 0.31591(17) 0.0185(6) Uani 1 1 d .
H37A H 0.4703 0.4809 0.3650 0.022 Uiso 1 1 calc R
H37B H 0.4297 0.4452 0.3089 0.022 Uiso 1 1 calc R
C38 C 0.3142(2) 0.56079(19) 0.33026(16) 0.0164(5) Uani 1 1 d .
C39 C 0.2846(3) 0.6070(2) 0.38617(17) 0.0185(6) Uani 1 1 d .
H39 H 0.3399 0.6008 0.4165 0.022 Uiso 1 1 calc R
C40 C 0.1748(3) 0.6620(2) 0.39769(17) 0.0185(6) Uani 1 1 d .
H40 H 0.1569 0.6938 0.4355 0.022 Uiso 1 1 calc R
C41 C 0.1195(2) 0.6253(2) 0.30526(17) 0.0170(5) Uani 1 1 d .
H41 H 0.0617 0.6302 0.2777 0.020 Uiso 1 1 calc R
C42 C 0.2283(2) 0.5703(2) 0.29000(17) 0.0171(5) Uani 1 1 d .
H42 H 0.2441 0.5391 0.2520 0.021 Uiso 1 1 calc R
S1 S 0.94072(6) 0.53452(5) 0.17530(5) 0.02021(15) Uani 1 1 d .
S2 S 0.33886(7) 0.83626(5) 0.35843(5) 0.02328(16) Uani 1 1 d .
S3 S 0.49506(7) 0.82429(6) 0.67337(5) 0.02684(17) Uani 1 1 d .
F4 F 0.40059(19) 0.91825(15) 0.43349(14) 0.0375(5) Uani 1 1 d .
O10 O 1.0282(2) 0.55321(16) 0.19864(14) 0.0272(5) Uani 1 1 d .
O13 O 0.4294(2) 0.85533(18) 0.29172(15) 0.0318(5) Uani 1 1 d .
F6 F 0.2804(3) 1.01068(15) 0.35035(16) 0.0524(7) Uani 1 1 d .
O14 O 0.2303(2) 0.85456(18) 0.33388(14) 0.0302(5) Uani 1 1 d .
O15 O 0.3727(2) 0.74946(17) 0.42525(15) 0.0349(6) Uani 1 1 d .
F1 F 1.0915(2) 0.4744(2) 0.06607(15) 0.0534(7) Uani 1 1 d .
F5 F 0.2263(2) 0.91544(19) 0.46663(15) 0.0493(6) Uani 1 1 d .
O12 O 0.8878(2) 0.60834(17) 0.10776(17) 0.0366(6) Uani 1 1 d .
O17 O 0.5306(3) 0.73596(18) 0.66186(15) 0.0364(6) Uani 1 1 d .
F2 F 0.9474(3) 0.41639(17) 0.10842(16) 0.0573(7) Uani 1 1 d .
F3 F 1.0768(3) 0.36805(16) 0.18575(18) 0.0698(9) Uani 1 1 d .
O18 O 0.3770(2) 0.8513(2) 0.70653(16) 0.0496(8) Uani 1 1 d .
O11 O 0.8637(3) 0.4908(3) 0.24300(16) 0.0544(9) Uani 1 1 d .
O16 O 0.5371(3) 0.89686(19) 0.60764(18) 0.0575(10) Uani 1 1 d .
C44 C 0.3119(3) 0.9252(2) 0.4039(2) 0.0283(7) Uani 1 1 d .
C43 C 1.0182(3) 0.4429(2) 0.1323(2) 0.0335(8) Uani 1 1 d .
F7 F 0.5401(2) 0.7278(2) 0.82205(14) 0.0685(9) Uani 1 1 d .
F8 F 0.6791(2) 0.7795(3) 0.7374(2) 0.0766(10) Uani 1 1 d .
F9 F 0.5357(3) 0.8748(3) 0.7810(3) 0.1051(16) Uani 1 1 d .
C45 C 0.5654(3) 0.8018(4) 0.7564(3) 0.0445(11) Uani 1 1 d .

loop_
_atom_site_aniso_label
_atom_site_aniso_U_11
_atom_site_aniso_U_22
_atom_site_aniso_U_33
_atom_site_aniso_U_23
_atom_site_aniso_U_13
_atom_site_aniso_U_12
C48 0.019(3) 0.060(5) 0.020(3) -0.027(3) 0.010(2) -0.012(3)
O23 0.039(3) 0.040(3) 0.037(3) -0.020(2) -0.006(2) -0.012(2)
C46 0.046(4) 0.041(4) 0.022(3) -0.008(3) -0.007(3) -0.022(3)
O22 0.043(3) 0.043(3) 0.026(2) -0.001(2) -0.007(2) -0.019(3)
O21 0.025(2) 0.029(2) 0.036(3) -0.016(2) -0.004(2) -0.0052(19)
O20 0.057(2) 0.107(3) 0.051(2) -0.053(2) -0.0119(17) 0.012(2)
O19 0.0407(16) 0.0625(19) 0.0320(14) -0.0188(13) -0.0157(12) 0.0063(14)
Ag1 0.01347(10) 0.01947(11) 0.01460(10) -0.00790(8) 0.00084(8) -0.00398(8)
Ag2 0.01819(11) 0.01567(10) 0.01195(10) -0.00527(8) -0.00020(8) -0.00375(8)
Ag3 0.01262(10) 0.01643(10) 0.01297(10) -0.00431(8) -0.00228(8) -0.00339(8)
O1 0.0242(11) 0.0244(11) 0.0156(10) -0.0076(8) -0.0012(9) -0.0033(9)
O2 0.0252(11) 0.0293(12) 0.0187(10) -0.0099(9) -0.0023(9) -0.0053(9)
O3 0.0211(11) 0.0224(10) 0.0166(9) -0.0088(8) 0.0005(8) -0.0072(9)
O4 0.0168(10) 0.0156(9) 0.0215(10) -0.0066(8) -0.0019(8) -0.0033(8)
O5 0.0191(10) 0.0170(9) 0.0184(10) -0.0050(8) -0.0017(8) -0.0056(8)
O6 0.0201(10) 0.0142(9) 0.0175(9) -0.0062(8) -0.0025(8) -0.0032(8)
O7 0.0204(10) 0.0204(10) 0.0184(10) -0.0080(8) 0.0036(8) -0.0066(8)
O8 0.0137(9) 0.0192(10) 0.0194(10) -0.0078(8) -0.0010(8) -0.0042(8)
O9 0.0168(10) 0.0211(10) 0.0199(10) -0.0078(8) 0.0013(8) -0.0065(8)
N1 0.0157(11) 0.0195(12) 0.0115(10) -0.0062(9) 0.0014(9) -0.0061(9)
N2 0.0190(12) 0.0174(11) 0.0161(11) -0.0078(9) -0.0008(9) -0.0048(10)
N3 0.0155(11) 0.0126(10) 0.0134(10) -0.0040(9) -0.0043(9) -0.0023(9)
N4 0.0154(11) 0.0139(11) 0.0143(11) -0.0046(9) -0.0009(9) -0.0020(9)
N5 0.0121(11) 0.0195(11) 0.0128(10) -0.0047(9) -0.0017(9) -0.0036(9)
N6 0.0139(11) 0.0189(11) 0.0166(11) -0.0070(9) 0.0013(9) -0.0055(9)
C1 0.0186(14) 0.0264(15) 0.0129(13) -0.0065(11) 0.0055(11) -0.0087(12)
C2 0.0252(15) 0.0239(15) 0.0163(13) -0.0073(12) 0.0031(12) -0.0115(13)
C3 0.0349(18) 0.0351(18) 0.0126(13) -0.0061(13) -0.0009(13) -0.0114(15)
C4 0.0330(18) 0.0364(18) 0.0198(15) -0.0039(14) -0.0103(14) -0.0068(15)
C5 0.0294(17) 0.0372(18) 0.0245(16) -0.0173(14) -0.0067(14) -0.0079(14)
C6 0.0278(17) 0.0299(16) 0.0308(17) -0.0171(14) -0.0005(14) -0.0138(14)
C7 0.0248(16) 0.0207(14) 0.0194(14) -0.0087(12) -0.0013(12) -0.0043(12)
C8 0.0207(14) 0.0184(14) 0.0169(13) -0.0063(11) -0.0013(11) -0.0027(11)
C9 0.0135(13) 0.0259(14) 0.0142(13) -0.0080(11) 0.0021(10) -0.0088(11)
C10 0.0131(13) 0.0237(14) 0.0153(13) -0.0091(11) -0.0007(10) -0.0080(11)
C11 0.0170(14) 0.0249(15) 0.0186(14) -0.0105(12) -0.0019(11) 0.0007(12)
C12 0.0249(15) 0.0192(14) 0.0182(14) -0.0059(11) -0.0050(12) -0.0007(12)
C13 0.0173(13) 0.0177(13) 0.0172(13) -0.0090(11) -0.0010(11) -0.0039(11)
C14 0.0181(13) 0.0153(12) 0.0150(13) -0.0053(10) -0.0028(11) -0.0045(11)
C15 0.0171(14) 0.0195(13) 0.0163(13) -0.0074(11) -0.0046(11) -0.0021(11)
C16 0.0194(14) 0.0165(13) 0.0244(14) -0.0091(11) -0.0049(12) -0.0042(11)
C17 0.0163(14) 0.0180(13) 0.0270(15) -0.0066(12) -0.0079(12) -0.0020(11)
C18 0.0148(13) 0.0205(14) 0.0275(15) -0.0087(12) -0.0003(12) -0.0045(11)
C19 0.0194(14) 0.0145(13) 0.0234(14) -0.0068(11) -0.0009(12) -0.0032(11)
C20 0.0214(15) 0.0153(13) 0.0247(15) -0.0091(11) -0.0042(12) -0.0027(11)
C21 0.0179(14) 0.0170(13) 0.0170(13) -0.0046(11) -0.0006(11) -0.0063(11)
C22 0.0143(13) 0.0175(13) 0.0185(13) -0.0063(11) -0.0006(11) -0.0033(11)
C23 0.0201(14) 0.0164(13) 0.0182(13) -0.0092(11) -0.0066(11) 0.0027(11)
C24 0.0169(13) 0.0130(12) 0.0151(12) -0.0074(10) -0.0041(11) 0.0020(10)
C25 0.0181(14) 0.0180(13) 0.0150(13) -0.0046(11) -0.0003(11) -0.0016(11)
C26 0.0144(13) 0.0202(14) 0.0181(13) -0.0068(11) 0.0003(11) -0.0034(11)
C27 0.0156(13) 0.0132(12) 0.0144(12) -0.0068(10) 0.0009(10) -0.0026(10)
C28 0.0123(12) 0.0138(12) 0.0195(13) -0.0086(11) -0.0013(11) -0.0012(10)
C29 0.0131(13) 0.0277(15) 0.0174(14) -0.0047(12) -0.0031(11) 0.0013(12)
C30 0.0247(16) 0.0146(13) 0.0204(14) -0.0011(11) 0.0021(12) -0.0002(12)
C31 0.0209(15) 0.0195(14) 0.0247(15) -0.0134(12) 0.0056(12) -0.0039(12)
C32 0.0220(15) 0.0245(15) 0.0167(13) -0.0115(12) 0.0034(11) -0.0069(12)
C33 0.0159(14) 0.0247(15) 0.0236(14) -0.0101(12) 0.0040(12) -0.0109(12)
C34 0.0232(15) 0.0202(14) 0.0245(15) -0.0081(12) 0.0016(12) -0.0092(12)
C35 0.0199(14) 0.0312(16) 0.0219(14) -0.0111(13) -0.0014(12) -0.0123(13)
C36 0.0192(14) 0.0327(16) 0.0172(13) -0.0111(12) -0.0015(11) -0.0107(13)
C37 0.0149(13) 0.0209(14) 0.0147(13) -0.0040(11) 0.0011(11) -0.0039(11)
C38 0.0158(13) 0.0173(13) 0.0122(12) -0.0026(10) 0.0005(10) -0.0046(11)
C39 0.0168(13) 0.0252(14) 0.0162(13) -0.0074(11) -0.0028(11) -0.0083(12)
C40 0.0196(14) 0.0236(14) 0.0149(13) -0.0095(11) 0.0014(11) -0.0084(12)
C41 0.0144(13) 0.0220(14) 0.0164(13) -0.0083(11) -0.0025(11) -0.0048(11)
C42 0.0187(14) 0.0190(13) 0.0139(12) -0.0065(11) 0.0003(11) -0.0063(11)
S1 0.0148(3) 0.0284(4) 0.0227(4) -0.0146(3) -0.0001(3) -0.0072(3)
S2 0.0266(4) 0.0239(4) 0.0213(4) -0.0065(3) -0.0072(3) -0.0081(3)
S3 0.0302(4) 0.0246(4) 0.0183(3) -0.0048(3) 0.0046(3) -0.0076(3)
F4 0.0357(12) 0.0401(12) 0.0506(13) -0.0225(10) -0.0162(10) -0.0112(10)
O10 0.0260(12) 0.0336(12) 0.0312(12) -0.0149(10) -0.0044(10) -0.0143(10)
O13 0.0232(12) 0.0419(14) 0.0272(12) -0.0122(11) -0.0043(10) -0.0040(10)
F6 0.0758(19) 0.0241(11) 0.0595(16) -0.0121(11) -0.0330(14) -0.0013(11)
O14 0.0264(12) 0.0444(14) 0.0266(12) -0.0129(11) -0.0029(10) -0.0173(11)
O15 0.0484(16) 0.0262(12) 0.0292(12) -0.0063(10) -0.0136(12) -0.0069(11)
F1 0.0371(13) 0.0781(18) 0.0402(13) -0.0381(13) 0.0022(11) 0.0063(12)
F5 0.0400(13) 0.0758(18) 0.0457(13) -0.0417(13) 0.0077(11) -0.0171(13)
O12 0.0370(14) 0.0298(13) 0.0448(15) -0.0186(12) -0.0210(12) 0.0073(11)
O17 0.0569(17) 0.0342(13) 0.0244(12) -0.0154(10) 0.0130(12) -0.0275(13)
F2 0.101(2) 0.0362(13) 0.0571(15) -0.0190(12) -0.0339(15) -0.0254(14)
F3 0.113(3) 0.0254(12) 0.0692(18) -0.0168(12) -0.0585(18) 0.0177(14)
O18 0.0327(15) 0.0614(19) 0.0231(13) -0.0015(12) 0.0009(11) 0.0058(13)
O11 0.0411(16) 0.116(3) 0.0288(14) -0.0330(17) 0.0149(12) -0.0540(19)
O16 0.078(2) 0.0262(13) 0.0404(16) -0.0071(12) 0.0312(16) -0.0152(14)
C44 0.0262(17) 0.0328(17) 0.0296(17) -0.0159(14) -0.0053(14) -0.0052(14)
C43 0.046(2) 0.0195(15) 0.0373(19) -0.0117(14) -0.0200(17) 0.0009(15)
F7 0.0405(14) 0.118(3) 0.0211(11) -0.0130(14) -0.0074(10) -0.0007(15)
F8 0.0297(13) 0.156(3) 0.077(2) -0.079(2) 0.0076(13) -0.0306(17)
F9 0.085(2) 0.175(4) 0.136(3) -0.142(3) 0.040(2) -0.066(3)
C45 0.0268(19) 0.086(3) 0.042(2) -0.044(2) 0.0094(17) -0.024(2)

loop_
_atom_type_symbol
_atom_type_description
_atom_type_scat_dispersion_real
_atom_type_scat_dispersion_imag
_atom_type_scat_source
C C 0.0033 0.0016 'International Tables Vol C Tables 4.2.6.8 and 6.1.1.4'
H H 0.0000 0.0000 'International Tables Vol C Tables 4.2.6.8 and 6.1.1.4'
Ag Ag -0.8971 1.1015 'International Tables Vol C Tables 4.2.6.8 and 6.1.1.4'
F F 0.0171 0.0103 'International Tables Vol C Tables 4.2.6.8 and 6.1.1.4'
N N 0.0061 0.0033 'International Tables Vol C Tables 4.2.6.8 and 6.1.1.4'
O O 0.0106 0.0060 'International Tables Vol C Tables 4.2.6.8 and 6.1.1.4'
S S 0.1246 0.1234 'International Tables Vol C Tables 4.2.6.8 and 6.1.1.4'

loop_
_geom_angle_atom_site_label_1
_geom_angle_atom_site_label_2
_geom_angle_atom_site_label_3
_geom_angle
N6 Ag1 N1 161.45(9)
N6 Ag1 O3 122.15(8)
N1 Ag1 O3 74.00(8)
N6 Ag1 O1 105.23(8)
N1 Ag1 O1 76.38(8)
O3 Ag1 O1 105.05(6)
N6 Ag1 O2 89.15(8)
N1 Ag1 O2 107.52(7)
O3 Ag1 O2 63.29(7)
O1 Ag1 O2 63.29(7)
N2 Ag2 N3 161.89(8)
N2 Ag2 O6 121.15(8)
N3 Ag2 O6 73.27(7)
N2 Ag2 O4 108.45(8)
N3 Ag2 O4 74.79(7)
O6 Ag2 O4 105.78(6)
N2 Ag2 O5 88.57(8)
N3 Ag2 O5 108.45(7)
O6 Ag2 O5 65.16(6)
O4 Ag2 O5 64.88(6)
N4 Ag3 N5 165.27(9)
N4 Ag3 O7 113.77(8)
N5 Ag3 O7 75.33(8)
N4 Ag3 O9 112.37(8)
N5 Ag3 O9 74.03(8)
O7 Ag3 O9 106.24(7)
N4 Ag3 O8 87.19(8)
N5 Ag3 O8 107.42(7)
O7 Ag3 O8 65.23(6)
O9 Ag3 O8 63.22(6)
C2 O1 C3 113.9(2)
C2 O1 Ag1 98.21(15)
C3 O1 Ag1 117.20(18)
C5 O2 C4 114.6(2)
C5 O2 Ag1 114.84(18)
C4 O2 Ag1 110.71(18)
C6 O3 C7 114.3(2)
C6 O3 Ag1 115.32(18)
C7 O3 Ag1 107.10(16)
C16 O4 C17 112.5(2)
C16 O4 Ag2 101.88(16)
C17 O4 Ag2 116.65(16)
C19 O5 C18 113.9(2)
C19 O5 Ag2 111.15(16)
C18 O5 Ag2 108.80(16)
C20 O6 C21 113.9(2)
C20 O6 Ag2 114.35(17)
C21 O6 Ag2 109.58(15)
C31 O7 C30 113.3(2)
C31 O7 Ag3 115.58(16)
C30 O7 Ag3 101.61(15)
C33 O8 C32 114.5(2)
C33 O8 Ag3 115.83(16)
C32 O8 Ag3 107.74(16)
C35 O9 C34 113.6(2)
C35 O9 Ag3 106.30(16)
C34 O9 Ag3 115.97(16)
C9 N1 C8 108.8(2)
C9 N1 C1 107.0(2)
C8 N1 C1 109.1(2)
C9 N1 Ag1 112.23(16)
C8 N1 Ag1 109.68(17)
C1 N1 Ag1 109.98(17)
C13 N2 C12 117.1(2)
C13 N2 Ag2 122.34(19)
C12 N2 Ag2 120.10(19)
C22 N3 C15 109.9(2)
C22 N3 C23 108.8(2)
C15 N3 C23 106.8(2)
C22 N3 Ag2 108.65(16)
C15 N3 Ag2 110.76(16)
C23 N3 Ag2 111.84(16)
C26 N4 C27 117.7(2)
C26 N4 Ag3 116.92(19)
C27 N4 Ag3 124.92(18)
C29 N5 C36 110.0(2)
C29 N5 C37 107.6(2)
C36 N5 C37 108.4(2)
C29 N5 Ag3 110.37(17)
C36 N5 Ag3 108.20(17)
C37 N5 Ag3 112.24(17)
C40 N6 C41 117.6(2)
C40 N6 Ag1 117.61(18)
C41 N6 Ag1 124.6(2)
N1 C1 C2 113.9(2)
N1 C1 H1A 108.8
C2 C1 H1A 108.8
N1 C1 H1B 108.8
C2 C1 H1B 108.8
H1A C1 H1B 107.7
O1 C2 C1 113.2(2)
O1 C2 H2A 108.9
C1 C2 H2A 108.9
O1 C2 H2B 108.9
C1 C2 H2B 108.9
H2A C2 H2B 107.8
O1 C3 C4 107.8(3)
O1 C3 H3A 110.1
C4 C3 H3A 110.1
O1 C3 H3B 110.1
C4 C3 H3B 110.1
H3A C3 H3B 108.5
O2 C4 C3 112.0(3)
O2 C4 H4A 109.2
C3 C4 H4A 109.2
O2 C4 H4B 109.2
C3 C4 H4B 109.2
H4A C4 H4B 107.9
O2 C5 C6 107.2(2)
O2 C5 H5A 110.3
C6 C5 H5A 110.3
O2 C5 H5B 110.3
C6 C5 H5B 110.3
H5A C5 H5B 108.5
O3 C6 C5 113.1(3)
O3 C6 H6A 109.0
C5 C6 H6A 109.0
O3 C6 H6B 109.0
C5 C6 H6B 109.0
H6A C6 H6B 107.8
O3 C7 C8 108.0(2)
O3 C7 H7A 110.1
C8 C7 H7A 110.1
O3 C7 H7B 110.1
C8 C7 H7B 110.1
H7A C7 H7B 108.4
N1 C8 C7 113.9(2)
N1 C8 H8A 108.8
C7 C8 H8A 108.8
N1 C8 H8B 108.8
C7 C8 H8B 108.8
H8A C8 H8B 107.7
N1 C9 C10 113.8(2)
N1 C9 H9A 108.8
C10 C9 H9A 108.8
N1 C9 H9B 108.8
C10 C9 H9B 108.8
H9A C9 H9B 107.7
C11 C10 C14 117.3(3)
C11 C10 C9 122.5(3)
C14 C10 C9 120.2(3)
C12 C11 C10 120.1(3)
C12 C11 H11 119.9
C10 C11 H11 119.9
N2 C12 C11 122.6(3)
N2 C12 H12 118.7
C11 C12 H12 118.7
N2 C13 C14 123.4(3)
N2 C13 H13 118.3
C14 C13 H13 118.3
C13 C14 C10 119.5(3)
C13 C14 H14 120.3
C10 C14 H14 120.3
N3 C15 C16 112.3(2)
N3 C15 H15A 109.1
C16 C15 H15A 109.1
N3 C15 H15B 109.1
C16 C15 H15B 109.1
H15A C15 H15B 107.9
O4 C16 C15 112.3(2)
O4 C16 H16A 109.1
C15 C16 H16A 109.1
O4 C16 H16B 109.1
C15 C16 H16B 109.1
H16A C16 H16B 107.9
O4 C17 C18 108.7(2)
O4 C17 H17A 110.0
C18 C17 H17A 110.0
O4 C17 H17B 110.0
C18 C17 H17B 110.0
H17A C17 H17B 108.3
O5 C18 C17 113.0(2)
O5 C18 H18A 109.0
C17 C18 H18A 109.0
O5 C18 H18B 109.0
C17 C18 H18B 109.0
H18A C18 H18B 107.8
O5 C19 C20 107.6(2)
O5 C19 H19A 110.2
C20 C19 H19A 110.2
O5 C19 H19B 110.2
C20 C19 H19B 110.2
H19A C19 H19B 108.5
O6 C20 C19 112.8(2)
O6 C20 H20A 109.0
C19 C20 H20A 109.0
O6 C20 H20B 109.0
C19 C20 H20B 109.0
H20A C20 H20B 107.8
O6 C21 C22 107.8(2)
O6 C21 H21A 110.1
C22 C21 H21A 110.1
O6 C21 H21B 110.1
C22 C21 H21B 110.1
H21A C21 H21B 108.5
N3 C22 C21 113.7(2)
N3 C22 H22A 108.8
C21 C22 H22A 108.8
N3 C22 H22B 108.8
C21 C22 H22B 108.8
H22A C22 H22B 107.7
N3 C23 C24 113.4(2)
N3 C23 H23A 108.9
C24 C23 H23A 108.9
N3 C23 H23B 108.9
C24 C23 H23B 108.9
H23A C23 H23B 107.7
C25 C24 C28 117.9(3)
C25 C24 C23 121.2(3)
C28 C24 C23 120.8(3)
C26 C25 C24 119.7(3)
C26 C25 H25 120.2
C24 C25 H25 120.2
N4 C26 C25 122.6(3)
N4 C26 H26 118.7
C25 C26 H26 118.7
N4 C27 C28 122.9(3)
N4 C27 H27 118.5
C28 C27 H27 118.5
C27 C28 C24 119.2(3)
C27 C28 H28 120.4
C24 C28 H28 120.4
N5 C29 C30 113.1(2)
N5 C29 H29A 109.0
C30 C29 H29A 109.0
N5 C29 H29B 109.0
C30 C29 H29B 109.0
H29A C29 H29B 107.8
O7 C30 C29 111.6(2)
O7 C30 H30A 109.3
C29 C30 H30A 109.3
O7 C30 H30B 109.3
C29 C30 H30B 109.3
H30A C30 H30B 108.0
O7 C31 C32 108.6(2)
O7 C31 H31A 110.0
C32 C31 H31A 110.0
O7 C31 H31B 110.0
C32 C31 H31B 110.0
H31A C31 H31B 108.4
O8 C32 C31 111.5(2)
O8 C32 H32A 109.3
C31 C32 H32A 109.3
O8 C32 H32B 109.3
C31 C32 H32B 109.3
H32A C32 H32B 108.0
O8 C33 C34 107.2(2)
O8 C33 H33A 110.3
C34 C33 H33A 110.3
O8 C33 H33B 110.3
C34 C33 H33B 110.3
H33A C33 H33B 108.5
O9 C34 C33 112.0(2)
O9 C34 H34A 109.2
C33 C34 H34A 109.2
O9 C34 H34B 109.2
C33 C34 H34B 109.2
H34A C34 H34B 107.9
O9 C35 C36 108.8(2)
O9 C35 H35A 109.9
C36 C35 H35A 109.9
O9 C35 H35B 109.9
C36 C35 H35B 109.9
H35A C35 H35B 108.3
N5 C36 C35 114.8(2)
N5 C36 H36A 108.6
C35 C36 H36A 108.6
N5 C36 H36B 108.6
C35 C36 H36B 108.6
H36A C36 H36B 107.5
N5 C37 C38 113.4(2)
N5 C37 H37A 108.9
C38 C37 H37A 108.9
N5 C37 H37B 108.9
C38 C37 H37B 108.9
H37A C37 H37B 107.7
C42 C38 C39 116.9(3)
C42 C38 C37 122.0(3)
C39 C38 C37 121.1(3)
C40 C39 C38 120.2(3)
C40 C39 H39 119.9
C38 C39 H39 119.9
N6 C40 C39 122.7(3)
N6 C40 H40 118.7
C39 C40 H40 118.7
N6 C41 C42 122.5(3)
N6 C41 H41 118.7
C42 C41 H41 118.7
C41 C42 C38 120.1(3)
C41 C42 H42 120.0
C38 C42 H42 120.0
O10 S1 O12 115.24(15)
O10 S1 O11 114.71(15)
O12 S1 O11 115.16(19)
O10 S1 C43 103.60(16)
O12 S1 C43 102.53(15)
O11 S1 C43 103.1(2)
O13 S2 O15 113.65(16)
O13 S2 O14 114.78(14)
O15 S2 O14 116.05(16)
O13 S2 C44 104.41(16)
O15 S2 C44 102.85(15)
O14 S2 C44 102.83(15)
O16 S3 O17 114.76(15)
O16 S3 O18 115.55(19)
O17 S3 O18 114.63(19)
O16 S3 C45 104.1(2)
O17 S3 C45 103.3(2)
O18 S3 C45 102.07(17)
F4 C44 F6 109.1(3)
F4 C44 F5 106.9(3)
F6 C44 F5 106.9(3)
F4 C44 S2 112.5(2)
F6 C44 S2 111.3(2)
F5 C44 S2 109.8(2)
F3 C43 F2 108.5(3)
F3 C43 F1 108.0(3)
F2 C43 F1 107.3(3)
F3 C43 S1 111.8(3)
F2 C43 S1 110.9(3)
F1 C43 S1 110.2(2)
F9 C45 F8 107.0(4)
F9 C45 F7 107.6(3)
F8 C45 F7 106.3(4)
F9 C45 S3 112.6(4)
F8 C45 S3 112.6(3)
F7 C45 S3 110.5(3)

loop_
_geom_bond_atom_site_label_1
_geom_bond_atom_site_label_2
_geom_bond_distance
C48 O23 1.521(9)
C46 O22 1.622(9)
Ag1 N6 2.177(2)
Ag1 N1 2.267(2)
Ag1 O3 2.553(2)
Ag1 O1 2.628(2)
Ag1 O2 2.771(2)
Ag2 N2 2.195(2)
Ag2 N3 2.302(2)
Ag2 O6 2.5293(19)
Ag2 O4 2.604(2)
Ag2 O5 2.754(2)
Ag3 N4 2.182(2)
Ag3 N5 2.246(2)
Ag3 O7 2.619(2)
Ag3 O9 2.623(2)
Ag3 O8 2.692(2)
O1 C2 1.433(4)
O1 C3 1.441(4)
O2 C5 1.422(4)
O2 C4 1.428(4)
O3 C6 1.429(4)
O3 C7 1.434(4)
O4 C16 1.431(3)
O4 C17 1.438(3)
O5 C19 1.427(3)
O5 C18 1.428(4)
O6 C20 1.426(3)
O6 C21 1.428(3)
O7 C31 1.430(3)
O7 C30 1.432(4)
O8 C33 1.421(3)
O8 C32 1.434(3)
O9 C35 1.427(4)
O9 C34 1.435(4)
N1 C9 1.493(4)
N1 C8 1.494(4)
N1 C1 1.496(3)
N2 C13 1.338(4)
N2 C12 1.351(4)
N3 C22 1.489(4)
N3 C15 1.493(4)
N3 C23 1.496(3)
N4 C26 1.345(4)
N4 C27 1.350(4)
N5 C29 1.488(4)
N5 C36 1.491(4)
N5 C37 1.499(3)
N6 C40 1.342(4)
N6 C41 1.348(4)
C1 C2 1.510(4)
C1 H1A 0.9900
C1 H1B 0.9900
C2 H2A 0.9900
C2 H2B 0.9900
C3 C4 1.497(5)
C3 H3A 0.9900
C3 H3B 0.9900
C4 H4A 0.9900
C4 H4B 0.9900
C5 C6 1.504(5)
C5 H5A 0.9900
C5 H5B 0.9900
C6 H6A 0.9900
C6 H6B 0.9900
C7 C8 1.507(4)
C7 H7A 0.9900
C7 H7B 0.9900
C8 H8A 0.9900
C8 H8B 0.9900
C9 C10 1.510(4)
C9 H9A 0.9900
C9 H9B 0.9900
C10 C11 1.386(4)
C10 C14 1.388(4)
C11 C12 1.381(4)
C11 H11 0.9500
C12 H12 0.9500
C13 C14 1.385(4)
C13 H13 0.9500
C14 H14 0.9500
C15 C16 1.519(4)
C15 H15A 0.9900
C15 H15B 0.9900
C16 H16A 0.9900
C16 H16B 0.9900
C17 C18 1.509(4)
C17 H17A 0.9900
C17 H17B 0.9900
C18 H18A 0.9900
C18 H18B 0.9900
C19 C20 1.509(4)
C19 H19A 0.9900
C19 H19B 0.9900
C20 H20A 0.9900
C20 H20B 0.9900
C21 C22 1.513(4)
C21 H21A 0.9900
C21 H21B 0.9900
C22 H22A 0.9900
C22 H22B 0.9900
C23 C24 1.507(4)
C23 H23A 0.9900
C23 H23B 0.9900
C24 C25 1.388(4)
C24 C28 1.397(4)
C25 C26 1.382(4)
C25 H25 0.9500
C26 H26 0.9500
C27 C28 1.378(4)
C27 H27 0.9500
C28 H28 0.9500
C29 C30 1.514(5)
C29 H29A 0.9900
C29 H29B 0.9900
C30 H30A 0.9900
C30 H30B 0.9900
C31 C32 1.496(4)
C31 H31A 0.9900
C31 H31B 0.9900
C32 H32A 0.9900
C32 H32B 0.9900
C33 C34 1.509(4)
C33 H33A 0.9900
C33 H33B 0.9900
C34 H34A 0.9900
C34 H34B 0.9900
C35 C36 1.521(4)
C35 H35A 0.9900
C35 H35B 0.9900
C36 H36A 0.9900
C36 H36B 0.9900
C37 C38 1.502(4)
C37 H37A 0.9900
C37 H37B 0.9900
C38 C42 1.390(4)
C38 C39 1.391(4)
C39 C40 1.384(4)
C39 H39 0.9500
C40 H40 0.9500
C41 C42 1.386(4)
C41 H41 0.9500
C42 H42 0.9500
S1 O10 1.434(2)
S1 O12 1.434(3)
S1 O11 1.444(3)
S1 C43 1.816(3)
S2 O13 1.438(3)
S2 O15 1.447(2)
S2 O14 1.447(2)
S2 C44 1.824(3)
S3 O16 1.426(3)
S3 O17 1.428(2)
S3 O18 1.439(3)
S3 C45 1.786(4)
F4 C44 1.315(4)
F6 C44 1.321(4)
F1 C43 1.340(5)
F5 C44 1.344(4)
F2 C43 1.333(4)
F3 C43 1.326(4)
F7 C45 1.360(5)
F8 C45 1.341(5)
F9 C45 1.329(5)
